data_4331807
loop_
_publ_author_name
'Papish, Elizabeth T.'
'Taylor, Michael T.'
'Jernigan, Finith E.'
'Rodig, Michael J.'
'Shawhan, Robert R.'
'Yap, Glenn P. A.'
'Jov\'e, Fernando A.'

_publ_section_title
;
 Synthesis of Zinc, Copper, Nickel, Cobalt, and Iron Complexes Using
 Tris(pyrazolyl)methane Sulfonate Ligands:&#x00A0; A Structural Model for
 N,N,O Binding in Metalloenzymes
;
_journal_issue 5
_journal_name_full 'Inorganic Chemistry'
_journal_page_first 2242
_journal_page_last 2250
_journal_paper_doi 10.1021/ic051579a
_journal_volume 45
_journal_year 2006
_chemical_formula_sum 'C38 H54 N12 O6 S2 Zn'
_chemical_formula_weight 904.42
_chemical_name_systematic
; 
 ? 
;
_space_group_IT_number 14
_symmetry_cell_setting monoclinic
_symmetry_space_group_name_Hall '-P 2ybc'
_symmetry_space_group_name_H-M 'P 1 21/c 1'
_atom_sites_solution_hydrogens geom
_atom_sites_solution_primary direct
_atom_sites_solution_secondary difmap
_audit_creation_method SHELXL-97
_cell_angle_alpha 90.00
_cell_angle_beta 95.447(6)
_cell_angle_gamma 90.00
_cell_formula_units_Z 2
_cell_length_a 8.805(4)
_cell_length_b 10.497(4)
_cell_length_c 23.205(10)
_cell_measurement_reflns_used 943
_cell_measurement_temperature 120(2)
_cell_measurement_theta_max 28.15
_cell_measurement_theta_min 2.32
_cell_volume 2135.1(16)
_computing_cell_refinement 'SHELXTL, Sheldrick (2001)'
_computing_data_collection 'SMART, Bruker (2002)'
_computing_data_reduction 'SHELXTL, Sheldrick (2001)'
_computing_molecular_graphics 'SHELXTL, Sheldrick (2001)'
_computing_publication_material 'SHELXTL, Sheldrick (2001)'
_computing_structure_refinement 'SHELXL-97 (Sheldrick, 1997)'
_computing_structure_solution 'SHELXS-97 (Sheldrick, 1990)'
_diffrn_ambient_temperature 120(2)
_diffrn_detector_area_resol_mean 836.6
_diffrn_measured_fraction_theta_full 0.933
_diffrn_measured_fraction_theta_max 0.933
_diffrn_measurement_device_type 'Bruker AXS APEX diffractometer'
_diffrn_measurement_method \w
_diffrn_radiation_monochromator graphite
_diffrn_radiation_source 'fine-focus sealed tube'
_diffrn_radiation_type MoK\a
_diffrn_radiation_wavelength 0.71073
_diffrn_reflns_av_R_equivalents 0.0652
_diffrn_reflns_av_sigmaI/netI 0.0543
_diffrn_reflns_limit_h_max 11
_diffrn_reflns_limit_h_min -11
_diffrn_reflns_limit_k_max 13
_diffrn_reflns_limit_k_min -13
_diffrn_reflns_limit_l_max 29
_diffrn_reflns_limit_l_min -29
_diffrn_reflns_number 23554
_diffrn_reflns_theta_full 28.30
_diffrn_reflns_theta_max 28.30
_diffrn_reflns_theta_min 1.76
_diffrn_standards_decay_% <1
_exptl_absorpt_coefficient_mu 0.733
_exptl_absorpt_correction_T_max 0.9713
_exptl_absorpt_correction_T_min 0.8673
_exptl_absorpt_correction_type multi-scan
_exptl_absorpt_process_details 'SADABS, Sheldrick (2003)'
_exptl_crystal_colour colourless
_exptl_crystal_density_diffrn 1.407
_exptl_crystal_density_method 'not measured'
_exptl_crystal_description needle
_exptl_crystal_F_000 952
_exptl_crystal_size_max 0.20
_exptl_crystal_size_mid 0.08
_exptl_crystal_size_min 0.04
_refine_diff_density_max 0.703
_refine_diff_density_min -0.403
_refine_diff_density_rms 0.077
_refine_ls_extinction_method none
_refine_ls_goodness_of_fit_ref 1.027
_refine_ls_hydrogen_treatment constr
_refine_ls_matrix_type full
_refine_ls_number_parameters 274
_refine_ls_number_reflns 4944
_refine_ls_number_restraints 0
_refine_ls_restrained_S_all 1.027
_refine_ls_R_factor_all 0.0651
_refine_ls_R_factor_gt 0.0474
_refine_ls_shift/su_max 0.000
_refine_ls_shift/su_mean 0.000
_refine_ls_structure_factor_coef Fsqd
_refine_ls_weighting_details 'calc w=1/[\s^2^(Fo^2^)+(0.0508P)^2^+1.6742P] where P=(Fo^2^+2Fc^2^)/3'
_refine_ls_weighting_scheme calc
_refine_ls_wR_factor_gt 0.1082
_refine_ls_wR_factor_ref 0.1177
_reflns_number_gt 3955
_reflns_number_total 4944
_reflns_threshold_expression >2sigma(I)
_cod_data_source_file ic051579asup3.cif
_cod_data_source_block lizp003a
_cod_depositor_comments
;
The following automatic conversions were performed:

'_symmetry_cell_setting' value 'Monoclinic' changed to 'monoclinic'
according to /home/saulius/struct/CIF-dictionaries/cif_core.dic
dictionary named 'cif_core.dic' version 2.4.2 from 2011-04-26.

Automatic conversion script
Id: cif_fix_values 1891 2012-01-12 08:04:46Z andrius 
;
_cod_original_cell_volume 2135.1(15)
_cod_original_sg_symbol_H-M P2(1)/c
_cod_database_code 4331807

loop_
_symmetry_equiv_pos_as_xyz
'x, y, z'
'-x, y+1/2, -z+1/2'
'-x, -y, -z'
'x, -y-1/2, z-1/2'

loop_
_atom_site_label
_atom_site_type_symbol
_atom_site_fract_x
_atom_site_fract_y
_atom_site_fract_z
_atom_site_U_iso_or_equiv
_atom_site_adp_type
_atom_site_occupancy
_atom_site_symmetry_multiplicity
_atom_site_calc_flag
_atom_site_refinement_flags
Zn Zn 1.0000 0.0000 0.0000 0.01735(12) Uani 1 2 d S
S1 S 0.88740(7) -0.16212(6) -0.11451(3) 0.02081(15) Uani 1 1 d .
O1 O 0.8595(2) -0.06545(17) -0.07128(8) 0.0224(4) Uani 1 1 d .
O2 O 0.8157(2) -0.28278(18) -0.10542(8) 0.0275(4) Uani 1 1 d .
O3 O 0.8733(2) -0.11292(19) -0.17246(8) 0.0283(4) Uani 1 1 d .
N1 N 1.1813(2) 0.01234(19) -0.05574(9) 0.0184(4) Uani 1 1 d .
N2 N 1.1820(2) -0.0765(2) -0.09910(9) 0.0193(4) Uani 1 1 d .
N3 N 1.2989(3) -0.3183(2) -0.13279(10) 0.0277(5) Uani 1 1 d .
N4 N 1.1479(3) -0.2819(2) -0.13928(9) 0.0220(5) Uani 1 1 d .
N5 N 1.0867(2) -0.1896(2) 0.00906(9) 0.0187(4) Uani 1 1 d .
N6 N 1.1172(2) -0.2548(2) -0.03981(9) 0.0195(4) Uani 1 1 d .
C1 C 1.0947(3) -0.1955(2) -0.09752(10) 0.0188(5) Uani 1 1 d .
C2 C 1.2733(3) -0.0397(3) -0.13962(12) 0.0262(6) Uani 1 1 d .
H2 H 1.2910 -0.0851 -0.1738 0.031 Uiso 1 1 calc R
C3 C 1.3357(3) 0.0755(3) -0.12226(12) 0.0258(6) Uani 1 1 d .
H3 H 1.4041 0.1259 -0.1420 0.031 Uiso 1 1 calc R
C4 C 1.2776(3) 0.1036(2) -0.06939(11) 0.0208(5) Uani 1 1 d .
C5 C 1.3208(3) 0.2111(2) -0.02830(12) 0.0219(5) Uani 1 1 d .
H5 H 1.2307 0.2321 -0.0068 0.026 Uiso 1 1 calc R
C6 C 1.3668(4) 0.3309(3) -0.05971(14) 0.0325(7) Uani 1 1 d .
H6A H 1.2849 0.3547 -0.0893 0.049 Uiso 1 1 calc R
H6B H 1.4605 0.3142 -0.0781 0.049 Uiso 1 1 calc R
H6C H 1.3846 0.4007 -0.0318 0.049 Uiso 1 1 calc R
C7 C 1.4525(3) 0.1698(3) 0.01572(13) 0.0307(6) Uani 1 1 d .
H7A H 1.4777 0.2393 0.0432 0.046 Uiso 1 1 calc R
H7B H 1.5421 0.1494 -0.0046 0.046 Uiso 1 1 calc R
H7C H 1.4220 0.0944 0.0367 0.046 Uiso 1 1 calc R
C8 C 1.0698(3) -0.3408(3) -0.18538(11) 0.0236(6) Uani 1 1 d .
H8 H 0.9647 -0.3310 -0.1980 0.028 Uiso 1 1 calc R
C9 C 1.1715(3) -0.4161(3) -0.20963(12) 0.0275(6) Uani 1 1 d .
H9 H 1.1520 -0.4691 -0.2427 0.033 Uiso 1 1 calc R
C10 C 1.3124(3) -0.3999(3) -0.17572(11) 0.0245(6) Uani 1 1 d .
C11 C 1.4652(4) -0.4582(3) -0.18366(13) 0.0335(7) Uani 1 1 d .
H11 H 1.5175 -0.4785 -0.1446 0.040 Uiso 1 1 calc R
C12 C 1.4492(4) -0.5800(3) -0.21851(15) 0.0455(9) Uani 1 1 d .
H12A H 1.4004 -0.5614 -0.2573 0.068 Uiso 1 1 calc R
H12B H 1.3864 -0.6408 -0.1992 0.068 Uiso 1 1 calc R
H12C H 1.5504 -0.6168 -0.2216 0.068 Uiso 1 1 calc R
C13 C 1.5656(4) -0.3644(4) -0.21398(15) 0.0441(8) Uani 1 1 d .
H13A H 1.5179 -0.3462 -0.2530 0.066 Uiso 1 1 calc R
H13B H 1.6665 -0.4022 -0.2166 0.066 Uiso 1 1 calc R
H13C H 1.5763 -0.2851 -0.1917 0.066 Uiso 1 1 calc R
C14 C 1.1539(3) -0.3771(3) -0.02736(12) 0.0257(6) Uani 1 1 d .
H14 H 1.1763 -0.4410 -0.0543 0.031 Uiso 1 1 calc R
C15 C 1.1530(3) -0.3923(3) 0.03126(12) 0.0261(6) Uani 1 1 d .
H15 H 1.1757 -0.4677 0.0530 0.031 Uiso 1 1 calc R
C16 C 1.1116(3) -0.2736(2) 0.05247(11) 0.0205(5) Uani 1 1 d .
C17 C 1.1074(3) -0.2332(3) 0.11438(11) 0.0225(6) Uani 1 1 d .
H17 H 1.0361 -0.1593 0.1156 0.027 Uiso 1 1 calc R
C18 C 1.0514(4) -0.3409(3) 0.15153(14) 0.0391(8) Uani 1 1 d .
H18A H 0.9509 -0.3700 0.1348 0.059 Uiso 1 1 calc R
H18B H 1.0435 -0.3098 0.1909 0.059 Uiso 1 1 calc R
H18C H 1.1237 -0.4120 0.1526 0.059 Uiso 1 1 calc R
C19 C 1.2670(3) -0.1903(3) 0.13840(12) 0.0286(6) Uani 1 1 d .
H19A H 1.3378 -0.2623 0.1380 0.043 Uiso 1 1 calc R
H19B H 1.2640 -0.1601 0.1782 0.043 Uiso 1 1 calc R
H19C H 1.3014 -0.1212 0.1144 0.043 Uiso 1 1 calc R

loop_
_atom_site_aniso_label
_atom_site_aniso_U_11
_atom_site_aniso_U_22
_atom_site_aniso_U_33
_atom_site_aniso_U_23
_atom_site_aniso_U_13
_atom_site_aniso_U_12
Zn 0.0183(2) 0.0181(2) 0.0159(2) 0.00033(16) 0.00282(15) 0.00132(16)
S1 0.0210(3) 0.0237(3) 0.0172(3) -0.0013(2) -0.0010(2) 0.0006(3)
O1 0.0202(9) 0.0249(10) 0.0217(10) -0.0027(8) -0.0002(7) 0.0034(8)
O2 0.0262(10) 0.0279(10) 0.0283(11) -0.0037(8) 0.0027(8) -0.0052(8)
O3 0.0311(11) 0.0341(11) 0.0193(10) 0.0010(8) -0.0004(8) 0.0058(9)
N1 0.0213(11) 0.0171(11) 0.0167(10) -0.0004(8) 0.0011(8) 0.0026(8)
N2 0.0206(11) 0.0209(11) 0.0165(11) -0.0025(8) 0.0025(8) 0.0003(9)
N3 0.0272(13) 0.0344(13) 0.0211(12) -0.0049(10) 0.0001(10) 0.0081(10)
N4 0.0240(12) 0.0243(11) 0.0174(11) -0.0045(9) 0.0010(9) 0.0013(9)
N5 0.0200(11) 0.0220(11) 0.0145(10) -0.0009(8) 0.0036(8) 0.0006(8)
N6 0.0231(11) 0.0193(11) 0.0158(11) -0.0022(8) 0.0008(8) 0.0028(9)
C1 0.0218(13) 0.0209(13) 0.0136(12) -0.0014(9) 0.0005(10) 0.0008(10)
C2 0.0264(14) 0.0327(15) 0.0202(14) -0.0008(11) 0.0053(11) -0.0013(12)
C3 0.0254(14) 0.0286(15) 0.0242(14) -0.0006(11) 0.0070(11) -0.0055(11)
C4 0.0163(12) 0.0230(13) 0.0230(13) 0.0046(10) 0.0020(10) 0.0009(10)
C5 0.0207(13) 0.0217(13) 0.0240(14) -0.0010(10) 0.0061(11) 0.0013(10)
C6 0.0349(16) 0.0196(14) 0.0445(18) 0.0010(13) 0.0118(14) -0.0018(12)
C7 0.0280(15) 0.0295(15) 0.0333(16) -0.0067(13) -0.0034(12) 0.0007(12)
C8 0.0253(14) 0.0283(14) 0.0170(13) -0.0032(11) 0.0014(10) -0.0046(11)
C9 0.0359(16) 0.0263(14) 0.0210(14) -0.0051(11) 0.0062(12) -0.0031(12)
C10 0.0348(15) 0.0234(14) 0.0155(13) 0.0008(10) 0.0038(11) 0.0017(11)
C11 0.0401(18) 0.0386(17) 0.0214(15) 0.0007(12) 0.0012(13) 0.0157(14)
C12 0.047(2) 0.049(2) 0.0400(19) -0.0083(16) 0.0014(16) 0.0160(17)
C13 0.0333(18) 0.063(2) 0.0364(18) -0.0023(17) 0.0053(14) 0.0029(16)
C14 0.0328(15) 0.0186(13) 0.0247(14) -0.0024(11) -0.0014(12) 0.0043(11)
C15 0.0314(15) 0.0203(14) 0.0258(14) 0.0038(11) -0.0009(12) 0.0023(11)
C16 0.0190(13) 0.0223(13) 0.0199(13) 0.0037(10) 0.0012(10) -0.0015(10)
C17 0.0251(14) 0.0240(14) 0.0184(13) 0.0055(10) 0.0026(10) 0.0039(11)
C18 0.0457(19) 0.0430(19) 0.0303(17) 0.0126(14) 0.0117(14) -0.0021(15)
C19 0.0258(15) 0.0385(17) 0.0208(14) -0.0008(12) -0.0010(11) 0.0049(12)

loop_
_atom_type_symbol
_atom_type_description
_atom_type_scat_dispersion_real
_atom_type_scat_dispersion_imag
_atom_type_scat_source
C C 0.0033 0.0016 'International Tables Vol C Tables 4.2.6.8 and 6.1.1.4'
H H 0.0000 0.0000 'International Tables Vol C Tables 4.2.6.8 and 6.1.1.4'
N N 0.0061 0.0033 'International Tables Vol C Tables 4.2.6.8 and 6.1.1.4'
O O 0.0106 0.0060 'International Tables Vol C Tables 4.2.6.8 and 6.1.1.4'
S S 0.1246 0.1234 'International Tables Vol C Tables 4.2.6.8 and 6.1.1.4'
Zn Zn 0.2839 1.4301 'International Tables Vol C Tables 4.2.6.8 and 6.1.1.4'

loop_
_geom_angle_atom_site_label_1
_geom_angle_atom_site_label_2
_geom_angle_atom_site_label_3
_geom_angle
_geom_angle_site_symmetry_1
_geom_angle_site_symmetry_3
O1 Zn O1 180.00(7) . 3_755
O1 Zn N5 92.83(8) . 3_755
O1 Zn N5 87.17(8) 3_755 3_755
O1 Zn N5 87.17(8) . .
O1 Zn N5 92.83(8) 3_755 .
N5 Zn N5 180.00(11) 3_755 .
O1 Zn N1 87.78(8) . .
O1 Zn N1 92.22(8) 3_755 .
N5 Zn N1 99.41(8) 3_755 .
N5 Zn N1 80.59(8) . .
O1 Zn N1 92.22(8) . 3_755
O1 Zn N1 87.78(8) 3_755 3_755
N5 Zn N1 80.59(8) 3_755 3_755
N5 Zn N1 99.41(8) . 3_755
N1 Zn N1 180.00(10) . 3_755
O3 S1 O2 116.98(12) . .
O3 S1 O1 112.79(12) . .
O2 S1 O1 113.89(11) . .
O3 S1 C1 105.19(11) . .
O2 S1 C1 103.76(12) . .
O1 S1 C1 102.14(11) . .
S1 O1 Zn 130.25(11) . .
C4 N1 N2 105.5(2) . .
C4 N1 Zn 135.12(17) . .
N2 N1 Zn 117.05(15) . .
C2 N2 N1 111.1(2) . .
C2 N2 C1 127.5(2) . .
N1 N2 C1 121.39(19) . .
C10 N3 N4 104.6(2) . .
C8 N4 N3 111.7(2) . .
C8 N4 C1 130.0(2) . .
N3 N4 C1 118.3(2) . .
C16 N5 N6 105.2(2) . .
C16 N5 Zn 135.91(17) . .
N6 N5 Zn 118.65(15) . .
C14 N6 N5 111.1(2) . .
C14 N6 C1 127.3(2) . .
N5 N6 C1 121.4(2) . .
N4 C1 N2 108.3(2) . .
N4 C1 N6 108.8(2) . .
N2 C1 N6 110.9(2) . .
N4 C1 S1 110.57(17) . .
N2 C1 S1 109.82(17) . .
N6 C1 S1 108.45(17) . .
N2 C2 C3 107.2(2) . .
C2 C3 C4 105.8(2) . .
N1 C4 C3 110.4(2) . .
N1 C4 C5 121.0(2) . .
C3 C4 C5 128.4(2) . .
C4 C5 C6 112.2(2) . .
C4 C5 C7 109.9(2) . .
C6 C5 C7 109.4(2) . .
C9 C8 N4 106.6(2) . .
C8 C9 C10 106.1(2) . .
N3 C10 C9 111.0(2) . .
N3 C10 C11 119.9(3) . .
C9 C10 C11 129.0(3) . .
C10 C11 C12 111.7(3) . .
C10 C11 C13 110.8(3) . .
C12 C11 C13 109.0(3) . .
N6 C14 C15 107.4(2) . .
C14 C15 C16 105.8(2) . .
N5 C16 C15 110.5(2) . .
N5 C16 C17 121.0(2) . .
C15 C16 C17 128.2(2) . .
C16 C17 C19 109.1(2) . .
C16 C17 C18 111.6(2) . .
C19 C17 C18 110.2(2) . .

loop_
_geom_bond_atom_site_label_1
_geom_bond_atom_site_label_2
_geom_bond_distance
_geom_bond_site_symmetry_2
Zn O1 2.0858(18) .
Zn O1 2.0858(18) 3_755
Zn N5 2.135(2) 3_755
Zn N5 2.135(2) .
Zn N1 2.152(2) .
Zn N1 2.152(2) 3_755
S1 O3 1.435(2) .
S1 O2 1.440(2) .
S1 O1 1.4639(19) .
S1 C1 1.864(3) .
N1 C4 1.337(3) .
N1 N2 1.373(3) .
N2 C2 1.350(3) .
N2 C1 1.469(3) .
N3 C10 1.327(3) .
N3 N4 1.378(3) .
N4 C8 1.364(3) .
N4 C1 1.437(3) .
N5 C16 1.341(3) .
N5 N6 1.373(3) .
N6 C14 1.349(3) .
N6 C1 1.473(3) .
C2 C3 1.374(4) .
C3 C4 1.405(4) .
C4 C5 1.503(4) .
C5 C6 1.527(4) .
C5 C7 1.534(4) .
C8 C9 1.356(4) .
C9 C10 1.415(4) .
C10 C11 1.505(4) .
C11 C12 1.513(4) .
C11 C13 1.537(5) .
C14 C15 1.371(4) .
C15 C16 1.401(4) .
C16 C17 1.502(4) .
C17 C19 1.529(4) .
C17 C18 1.532(4) .

loop_
_geom_torsion_atom_site_label_1
_geom_torsion_atom_site_label_2
_geom_torsion_atom_site_label_3
_geom_torsion_atom_site_label_4
_geom_torsion
_geom_torsion_site_symmetry_1
O3 S1 O1 Zn -121.39(15) .
O2 S1 O1 Zn 102.20(16) .
C1 S1 O1 Zn -8.99(17) .
O1 Zn O1 S1 -90(100) 3_755
N5 Zn O1 S1 145.55(15) 3_755
N5 Zn O1 S1 -34.45(15) .
N1 Zn O1 S1 46.24(15) .
N1 Zn O1 S1 -133.76(15) 3_755
O1 Zn N1 C4 126.3(2) .
O1 Zn N1 C4 -53.7(2) 3_755
N5 Zn N1 C4 33.8(3) 3_755
N5 Zn N1 C4 -146.2(3) .
N1 Zn N1 C4 -96(97) 3_755
O1 Zn N1 N2 -33.26(16) .
O1 Zn N1 N2 146.74(16) 3_755
N5 Zn N1 N2 -125.76(16) 3_755
N5 Zn N1 N2 54.24(16) .
N1 Zn N1 N2 104(97) 3_755
C4 N1 N2 C2 -1.7(3) .
Zn N1 N2 C2 163.50(18) .
C4 N1 N2 C1 176.8(2) .
Zn N1 N2 C1 -18.0(3) .
C10 N3 N4 C8 0.3(3) .
C10 N3 N4 C1 177.9(2) .
O1 Zn N5 C16 -131.1(3) .
O1 Zn N5 C16 48.9(3) 3_755
N5 Zn N5 C16 3.3(4) 3_755
N1 Zn N5 C16 140.7(3) .
N1 Zn N5 C16 -39.3(3) 3_755
O1 Zn N5 N6 42.34(17) .
O1 Zn N5 N6 -137.66(17) 3_755
N5 Zn N5 N6 176.8(3) 3_755
N1 Zn N5 N6 -45.88(17) .
N1 Zn N5 N6 134.12(17) 3_755
C16 N5 N6 C14 2.4(3) .
Zn N5 N6 C14 -172.84(17) .
C16 N5 N6 C1 176.7(2) .
Zn N5 N6 C1 1.4(3) .
C8 N4 C1 N2 -122.4(3) .
N3 N4 C1 N2 60.5(3) .
C8 N4 C1 N6 117.0(3) .
N3 N4 C1 N6 -60.1(3) .
C8 N4 C1 S1 -2.0(3) .
N3 N4 C1 S1 -179.15(18) .
C2 N2 C1 N4 13.1(3) .
N1 N2 C1 N4 -165.2(2) .
C2 N2 C1 N6 132.4(3) .
N1 N2 C1 N6 -45.9(3) .
C2 N2 C1 S1 -107.8(3) .
N1 N2 C1 S1 74.0(2) .
C14 N6 C1 N4 -11.6(3) .
N5 N6 C1 N4 175.2(2) .
C14 N6 C1 N2 -130.6(3) .
N5 N6 C1 N2 56.1(3) .
C14 N6 C1 S1 108.8(3) .
N5 N6 C1 S1 -64.5(2) .
O3 S1 C1 N4 -57.0(2) .
O2 S1 C1 N4 66.41(19) .
O1 S1 C1 N4 -174.96(17) .
O3 S1 C1 N2 62.49(18) .
O2 S1 C1 N2 -174.10(16) .
O1 S1 C1 N2 -55.48(18) .
O3 S1 C1 N6 -176.22(16) .
O2 S1 C1 N6 -52.82(19) .
O1 S1 C1 N6 65.81(18) .
N1 N2 C2 C3 0.7(3) .
C1 N2 C2 C3 -177.7(2) .
N2 C2 C3 C4 0.5(3) .
N2 N1 C4 C3 2.0(3) .
Zn N1 C4 C3 -159.2(2) .
N2 N1 C4 C5 -173.0(2) .
Zn N1 C4 C5 25.8(4) .
C2 C3 C4 N1 -1.6(3) .
C2 C3 C4 C5 172.9(3) .
N1 C4 C5 C6 -153.7(2) .
C3 C4 C5 C6 32.3(4) .
N1 C4 C5 C7 84.3(3) .
C3 C4 C5 C7 -89.7(3) .
N3 N4 C8 C9 -0.4(3) .
C1 N4 C8 C9 -177.7(2) .
N4 C8 C9 C10 0.4(3) .
N4 N3 C10 C9 -0.1(3) .
N4 N3 C10 C11 178.4(2) .
C8 C9 C10 N3 -0.2(3) .
C8 C9 C10 C11 -178.5(3) .
N3 C10 C11 C12 158.9(3) .
C9 C10 C11 C12 -22.9(4) .
N3 C10 C11 C13 -79.3(3) .
C9 C10 C11 C13 98.8(4) .
N5 N6 C14 C15 -2.1(3) .
C1 N6 C14 C15 -176.0(2) .
N6 C14 C15 C16 0.9(3) .
N6 N5 C16 C15 -1.8(3) .
Zn N5 C16 C15 172.24(19) .
N6 N5 C16 C17 172.9(2) .
Zn N5 C16 C17 -13.1(4) .
C14 C15 C16 N5 0.6(3) .
C14 C15 C16 C17 -173.6(3) .
N5 C16 C17 C19 -89.3(3) .
C15 C16 C17 C19 84.3(3) .
N5 C16 C17 C18 148.6(3) .
C15 C16 C17 C18 -37.7(4) .
